data_7047163
loop_
_publ_author_name
'Oshchepkova, Elena'
'Zagidullin, Almaz'
'Burganov, Timur'
'Katsyuba, Sergey'
'Miluykov, Vasily'
'Lodochnikova, Olga'

_publ_section_title
;
 Novel enantiopure monophospholes: synthesis, spatial and electronic
 structure, photophysical characteristics and conjugation effects.
;
_journal_issue 33
_journal_name_full 'Dalton transactions (Cambridge, England : 2003)'
_journal_page_first 11521
_journal_page_last 11529
_journal_paper_doi 10.1039/c8dt02208a
_journal_volume 47
_journal_year 2018
_chemical_absolute_configuration rmad
_chemical_formula_moiety 'C39 H41 O2 P'
_chemical_formula_sum 'C39 H41 O2 P'
_chemical_formula_weight 572.69
_chemical_name_systematic 1-((1R,2S,5R)-(-)-menthyl)methyl)-2,3,4,5-tetraphenylphosphole-1-oxide
_space_group_crystal_system monoclinic
_space_group_IT_number 5
_space_group_name_Hall 'C 2y'
_space_group_name_H-M_alt 'C 1 2 1'
_symmetry_cell_setting monoclinic
_symmetry_Int_Tables_number 5
_symmetry_space_group_name_Hall 'C 2y'
_symmetry_space_group_name_H-M 'C 1 2 1'
_atom_sites_solution_hydrogens geom
_audit_creation_method SHELXL-2017/1
_audit_update_record
;
2018-07-23 deposited with the CCDC.
2018-07-27 downloaded from the CCDC.
;
_cell_angle_alpha 90
_cell_angle_beta 117.220(5)
_cell_angle_gamma 90
_cell_formula_units_Z 4
_cell_length_a 25.309(2)
_cell_length_b 11.6311(10)
_cell_length_c 24.649(2)
_cell_measurement_reflns_used 7611
_cell_measurement_temperature 296(2)
_cell_measurement_theta_max 25.71
_cell_measurement_theta_min 2.35
_cell_volume 6452.4(10)
_computing_cell_refinement 'Bruker SAINT'
_computing_data_collection 'Bruker APEX2'
_computing_data_reduction 'Bruker SAINT'
_computing_molecular_graphics 'Bruker SHELXTL'
_computing_publication_material 'Bruker SHELXTL'
_computing_structure_refinement 'SHELXL-2017/1 (Sheldrick, 2017)'
_computing_structure_solution 'SHELXS-97 (Sheldrick 2008)'
_diffrn_ambient_temperature 296(2)
_diffrn_measured_fraction_theta_full 0.999
_diffrn_measured_fraction_theta_max 0.999
_diffrn_measurement_device_type 'Bruker APEX-II CCD'
_diffrn_measurement_method '\f and \w scans'
_diffrn_radiation_probe x-ray
_diffrn_radiation_type MoK\a
_diffrn_radiation_wavelength 0.71073
_diffrn_reflns_av_R_equivalents 0.0931
_diffrn_reflns_av_unetI/netI 0.0779
_diffrn_reflns_Laue_measured_fraction_full 0.999
_diffrn_reflns_Laue_measured_fraction_max 0.999
_diffrn_reflns_limit_h_max 30
_diffrn_reflns_limit_h_min -30
_diffrn_reflns_limit_k_max 13
_diffrn_reflns_limit_k_min -13
_diffrn_reflns_limit_l_max 29
_diffrn_reflns_limit_l_min -29
_diffrn_reflns_number 60988
_diffrn_reflns_point_group_measured_fraction_full 0.994
_diffrn_reflns_point_group_measured_fraction_max 0.994
_diffrn_reflns_theta_full 25.242
_diffrn_reflns_theta_max 25.250
_diffrn_reflns_theta_min 0.929
_diffrn_source 'sealed X-ray tube'
_exptl_absorpt_coefficient_mu 0.059
_exptl_absorpt_correction_T_max 0.981
_exptl_absorpt_correction_T_min 0.973
_exptl_absorpt_correction_type multi-scan
_exptl_absorpt_process_details SADABS
_exptl_crystal_colour yellow
_exptl_crystal_density_diffrn 0.590
_exptl_crystal_description prismatic
_exptl_crystal_F_000 1224
_exptl_crystal_size_max 0.241
_exptl_crystal_size_mid 0.122
_exptl_crystal_size_min 0.118
_refine_diff_density_max 0.663
_refine_diff_density_min -0.598
_refine_diff_density_rms 0.099
_refine_ls_abs_structure_details
;
 Flack x determined using 2864 quotients [(I+)-(I-)]/[(I+)+(I-)]
 (Parsons, Flack and Wagner, Acta Cryst. B69 (2013) 249-259).
;
_refine_ls_abs_structure_Flack 0.17(8)
_refine_ls_extinction_method none
_refine_ls_goodness_of_fit_ref 1.024
_refine_ls_hydrogen_treatment constr
_refine_ls_matrix_type full
_refine_ls_number_parameters 369
_refine_ls_number_reflns 11615
_refine_ls_number_restraints 285
_refine_ls_restrained_S_all 1.022
_refine_ls_R_factor_all 0.1080
_refine_ls_R_factor_gt 0.0763
_refine_ls_shift/su_max 0.003
_refine_ls_shift/su_mean 0.000
_refine_ls_structure_factor_coef Fsqd
_refine_ls_weighting_details 'w=1/[\s^2^(Fo^2^)+(0.1681P)^2^] where P=(Fo^2^+2Fc^2^)/3'
_refine_ls_weighting_scheme calc
_refine_ls_wR_factor_gt 0.2039
_refine_ls_wR_factor_ref 0.2454
_reflns_Friedel_coverage 0.888
_reflns_Friedel_fraction_full 0.988
_reflns_Friedel_fraction_max 0.988
_reflns_number_gt 8325
_reflns_number_total 11615
_reflns_threshold_expression 'I > 2\s(I)'
_cod_data_source_file c8dt02208a2.cif
_cod_data_source_block za1_sq
_cod_depositor_comments 'Adding full bibliography for 7047162--7047163.cif.'
_cod_original_cell_volume 6452.5(10)
_cod_original_sg_symbol_H-M 'C 2'
_cod_database_code 7047163
_shelx_shelxl_version_number 2017/1
_shelx_space_group_comment
;
The symmetry employed for this shelxl refinement is uniquely defined
by the following loop, which should always be used as a source of
symmetry information in preference to the above space-group names.
They are only intended as comments.
;
_shelx_estimated_absorpt_t_min 0.986
_shelx_estimated_absorpt_t_max 0.993

loop_
_space_group_symop_operation_xyz
'x, y, z'
'-x, y, -z'
'x+1/2, y+1/2, z'
'-x+1/2, y+1/2, -z'

loop_
_atom_site_label
_atom_site_type_symbol
_atom_site_fract_x
_atom_site_fract_y
_atom_site_fract_z
_atom_site_U_iso_or_equiv
_atom_site_adp_type
_atom_site_occupancy
_atom_site_site_symmetry_order
_atom_site_calc_flag
_atom_site_refinement_flags_posn
_atom_site_refinement_flags_adp
P1A P 0.25696(5) 0.49837(12) 0.50503(6) 0.0257(3) Uani 1 1 d . U
O1A O 0.19998(14) 0.4973(4) 0.44789(16) 0.0312(8) Uani 1 1 d . U
O6A O 0.34972(18) 0.3629(3) 0.5728(2) 0.0401(11) Uani 1 1 d . U
C5A C 0.3182(2) 0.5861(5) 0.5135(3) 0.0299(12) Uani 1 1 d . U
C30A C 0.4483(2) 0.6410(5) 0.6469(3) 0.0305(13) Uani 1 1 d . U
H30A H 0.442197 0.572874 0.663031 0.037 Uiso 1 1 calc R U
C2A C 0.2572(2) 0.5506(5) 0.5752(2) 0.0327(13) Uani 1 1 d . U
C32A C 0.5122(3) 0.7889(6) 0.6452(3) 0.0513(18) Uani 1 1 d . U
H32A H 0.550326 0.815572 0.655836 0.062 Uiso 1 1 calc R U
C29A C 0.4002(2) 0.6956(5) 0.6000(3) 0.0297(12) Uani 1 1 d . U
C35A C 0.3420(2) 0.5794(5) 0.4696(3) 0.0328(13) Uani 1 1 d . U
C9A C 0.3676(3) 0.1701(6) 0.7038(3) 0.0528(18) Uani 1 1 d . U
H9A H 0.351145 0.099907 0.679950 0.063 Uiso 1 1 calc R U
C39A C 0.3198(3) 0.5508(7) 0.3643(3) 0.0492(17) Uani 1 1 d . U
H39A H 0.292701 0.534349 0.324218 0.059 Uiso 1 1 calc R U
C3A C 0.3052(2) 0.6199(5) 0.6033(2) 0.0259(11) Uani 1 1 d . U
C4A C 0.3420(2) 0.6364(5) 0.5696(3) 0.0300(13) Uani 1 1 d . U
C6A C 0.2920(2) 0.3540(4) 0.5222(3) 0.0287(12) Uani 1 1 d . U
H6AA H 0.267836 0.301207 0.531854 0.034 Uiso 1 1 calc R U
H6AB H 0.295052 0.324622 0.486931 0.034 Uiso 1 1 calc R U
C10A C 0.4290(3) 0.1613(7) 0.7318(3) 0.0561(19) Uani 1 1 d . U
H10A H 0.441043 0.093993 0.757858 0.067 Uiso 1 1 calc R U
H10B H 0.446089 0.228364 0.757255 0.067 Uiso 1 1 calc R U
C24A C 0.3300(3) 0.7985(6) 0.6696(3) 0.0522(18) Uani 1 1 d . U
H24A H 0.327416 0.844843 0.637700 0.063 Uiso 1 1 calc R U
C12A C 0.4306(3) 0.2499(7) 0.6388(3) 0.0497(17) Uani 1 1 d . U
H12A H 0.446411 0.320343 0.662636 0.060 Uiso 1 1 calc R U
C17A C 0.2058(3) 0.5308(7) 0.5853(3) 0.0470(18) Uani 1 1 d . U
C7A C 0.3683(3) 0.2619(5) 0.6110(3) 0.0390(14) Uani 1 1 d . U
H7A H 0.350244 0.194061 0.585614 0.047 Uiso 1 1 calc R U
C23A C 0.3205(3) 0.6745(5) 0.6632(3) 0.0402(15) Uani 1 1 d . U
C31A C 0.5047(3) 0.6858(6) 0.6700(3) 0.0394(14) Uani 1 1 d . U
H31A H 0.536853 0.648763 0.701116 0.047 Uiso 1 1 calc R U
C40A C 0.3008(3) 0.5622(6) 0.4079(3) 0.0451(16) Uani 1 1 d . U
H40A H 0.260448 0.558704 0.396691 0.054 Uiso 1 1 calc R U
C22A C 0.1815(3) 0.6259(8) 0.6031(3) 0.056(2) Uani 1 1 d . U
H22A H 0.199381 0.697905 0.610705 0.067 Uiso 1 1 calc R U
C28A C 0.3225(3) 0.6094(7) 0.7088(3) 0.0539(19) Uani 1 1 d . U
H28A H 0.316112 0.530455 0.704162 0.065 Uiso 1 1 calc R U
C33A C 0.4657(3) 0.8491(7) 0.6069(4) 0.068(2) Uani 1 1 d . U
H33A H 0.470048 0.925194 0.598117 0.082 Uiso 1 1 calc R U
C13A C 0.3416(4) 0.1835(8) 0.7481(3) 0.066(2) Uani 1 1 d . U
H13A H 0.299162 0.188967 0.725685 0.099 Uiso 1 1 calc R U
H13B H 0.352163 0.117944 0.774656 0.099 Uiso 1 1 calc R U
H13C H 0.357159 0.251934 0.771842 0.099 Uiso 1 1 calc R U
C11A C 0.4535(3) 0.1521(7) 0.6845(3) 0.063(2) Uani 1 1 d . U
H11A H 0.496546 0.154077 0.705555 0.076 Uiso 1 1 calc R U
H11B H 0.441373 0.079264 0.663125 0.076 Uiso 1 1 calc R U
C18A C 0.1764(3) 0.4275(7) 0.5732(3) 0.0510(19) Uani 1 1 d . U
H18A H 0.191041 0.365390 0.560489 0.061 Uiso 1 1 calc R U
C21A C 0.1309(3) 0.6064(9) 0.6084(3) 0.067(2) Uani 1 1 d . U
H21A H 0.116008 0.667730 0.621411 0.081 Uiso 1 1 calc R U
C36A C 0.4027(3) 0.5826(8) 0.4837(3) 0.054(2) Uani 1 1 d . U
H36A H 0.431770 0.580308 0.524126 0.065 Uiso 1 1 calc R U
C25A C 0.3428(4) 0.8409(7) 0.7254(3) 0.067(2) Uani 1 1 d . U
H25A H 0.351861 0.918697 0.732434 0.080 Uiso 1 1 calc R U
C8A C 0.3462(3) 0.2704(6) 0.6612(3) 0.0507(18) Uani 1 1 d . U
H8AA H 0.360796 0.341042 0.684103 0.061 Uiso 1 1 calc R U
H8AB H 0.303122 0.272486 0.641626 0.061 Uiso 1 1 calc R U
C34A C 0.4101(3) 0.7962(5) 0.5799(4) 0.0519(19) Uani 1 1 d . U
H34A H 0.378989 0.831874 0.546968 0.062 Uiso 1 1 calc R U
C20A C 0.1022(4) 0.5117(10) 0.5972(3) 0.0746(18) Uani 1 1 d . U
H20A H 0.066952 0.506403 0.600240 0.089 Uiso 1 1 calc R U
C38A C 0.3794(3) 0.5637(8) 0.3801(3) 0.062(2) Uani 1 1 d . U
H38A H 0.392361 0.554736 0.350644 0.074 Uiso 1 1 calc R U
C19A C 0.1253(4) 0.4144(10) 0.5798(4) 0.083(3) Uani 1 1 d . U
H19A H 0.106436 0.343497 0.573061 0.100 Uiso 1 1 calc R U
C37A C 0.4188(3) 0.5892(9) 0.4381(3) 0.067(2) Uani 1 1 d . U
H37A H 0.457161 0.611437 0.446918 0.081 Uiso 1 1 calc R U
C26A C 0.3434(4) 0.7749(9) 0.7733(3) 0.0746(18) Uani 1 1 d . U
H26A H 0.349746 0.810225 0.809633 0.089 Uiso 1 1 calc R U
C27A C 0.3353(4) 0.6674(8) 0.7671(3) 0.074(3) Uani 1 1 d . U
H27A H 0.337446 0.623897 0.799743 0.089 Uiso 1 1 calc R U
C14A C 0.4596(4) 0.2412(10) 0.5970(4) 0.085(3) Uani 1 1 d D U
H14A H 0.498528 0.207809 0.623631 0.102 Uiso 1 1 calc R U
C16A C 0.4743(6) 0.3382(9) 0.5742(4) 0.105(3) Uani 1 1 d D U
H16A H 0.443920 0.395349 0.564471 0.157 Uiso 1 1 calc R U
H16B H 0.477552 0.318325 0.538066 0.157 Uiso 1 1 calc R U
H16C H 0.511564 0.368139 0.604319 0.157 Uiso 1 1 calc R U
C15A C 0.4335(6) 0.1563(9) 0.5480(4) 0.105(3) Uani 1 1 d D U
H15A H 0.457768 0.088446 0.558970 0.157 Uiso 1 1 calc R U
H15B H 0.431290 0.187855 0.511037 0.157 Uiso 1 1 calc R U
H15C H 0.394280 0.136897 0.541871 0.157 Uiso 1 1 calc R U

loop_
_atom_site_aniso_label
_atom_site_aniso_U_11
_atom_site_aniso_U_22
_atom_site_aniso_U_33
_atom_site_aniso_U_23
_atom_site_aniso_U_13
_atom_site_aniso_U_12
P1A 0.0262(7) 0.0253(7) 0.0258(7) 0.0018(7) 0.0122(6) -0.0017(6)
O1A 0.0245(17) 0.034(2) 0.032(2) -0.0121(19) 0.0101(16) 0.0007(19)
O6A 0.037(2) 0.018(2) 0.052(3) 0.0033(19) 0.009(2) -0.0074(17)
C5A 0.024(3) 0.025(3) 0.035(3) 0.006(2) 0.008(2) 0.009(2)
C30A 0.027(3) 0.028(3) 0.035(3) -0.001(2) 0.013(3) 0.006(2)
C2A 0.026(3) 0.042(3) 0.021(3) -0.005(2) 0.003(2) -0.006(2)
C32A 0.025(3) 0.055(4) 0.065(5) 0.013(4) 0.012(3) -0.014(3)
C29A 0.031(3) 0.022(3) 0.033(3) 0.001(2) 0.012(2) -0.001(2)
C35A 0.023(3) 0.033(3) 0.046(3) 0.011(3) 0.019(3) 0.001(2)
C9A 0.064(4) 0.045(4) 0.042(4) 0.015(3) 0.018(3) -0.004(3)
C39A 0.047(4) 0.076(5) 0.027(3) 0.000(3) 0.019(3) -0.005(3)
C3A 0.031(3) 0.022(3) 0.025(3) 0.002(2) 0.013(2) 0.003(2)
C4A 0.021(3) 0.026(3) 0.031(3) 0.005(2) 0.001(2) -0.005(2)
C6A 0.032(3) 0.017(3) 0.032(3) 0.002(2) 0.010(2) -0.007(2)
C10A 0.059(4) 0.054(4) 0.045(4) 0.016(3) 0.015(3) 0.025(4)
C24A 0.078(5) 0.048(4) 0.032(3) -0.027(3) 0.026(3) -0.029(4)
C12A 0.050(4) 0.062(4) 0.030(3) -0.009(3) 0.012(3) 0.022(3)
C17A 0.042(3) 0.071(5) 0.025(3) -0.006(3) 0.013(3) -0.022(3)
C7A 0.048(4) 0.017(3) 0.044(3) -0.001(3) 0.014(3) -0.003(2)
C23A 0.035(3) 0.037(4) 0.040(3) -0.003(3) 0.011(3) -0.018(3)
C31A 0.029(3) 0.047(4) 0.039(3) -0.005(3) 0.013(3) -0.006(3)
C40A 0.036(3) 0.051(4) 0.045(4) 0.016(3) 0.015(3) 0.006(3)
C22A 0.042(4) 0.092(6) 0.032(3) -0.032(4) 0.015(3) -0.021(4)
C28A 0.070(5) 0.061(5) 0.020(3) -0.018(3) 0.010(3) -0.021(4)
C33A 0.047(4) 0.035(4) 0.105(7) 0.023(4) 0.020(4) -0.013(3)
C13A 0.104(6) 0.066(5) 0.046(4) 0.011(4) 0.049(5) -0.003(5)
C11A 0.057(4) 0.064(5) 0.047(4) -0.005(4) 0.005(3) 0.045(4)
C18A 0.042(4) 0.081(5) 0.038(4) -0.034(4) 0.025(3) -0.036(3)
C21A 0.044(4) 0.119(7) 0.042(4) -0.041(4) 0.023(3) -0.024(4)
C36A 0.024(3) 0.101(6) 0.033(3) 0.010(4) 0.010(3) -0.006(3)
C25A 0.118(7) 0.054(5) 0.026(3) -0.021(3) 0.032(4) -0.050(5)
C8A 0.037(3) 0.053(5) 0.053(4) 0.016(3) 0.013(3) 0.003(3)
C34A 0.043(4) 0.017(3) 0.077(5) 0.019(3) 0.011(3) -0.005(3)
C20A 0.081(4) 0.112(5) 0.038(3) -0.030(3) 0.033(3) -0.042(4)
C38A 0.044(4) 0.114(7) 0.034(4) -0.012(4) 0.024(3) -0.005(4)
C19A 0.055(5) 0.128(8) 0.061(5) -0.036(5) 0.021(4) -0.067(5)
C37A 0.039(4) 0.132(7) 0.031(4) 0.009(4) 0.015(3) -0.008(4)
C26A 0.081(4) 0.112(5) 0.038(3) -0.030(3) 0.033(3) -0.042(4)
C27A 0.106(6) 0.082(6) 0.038(4) -0.013(4) 0.035(4) -0.063(5)
C14A 0.067(5) 0.136(9) 0.049(5) -0.021(6) 0.024(4) 0.028(6)
C16A 0.194(9) 0.074(5) 0.053(4) -0.001(3) 0.062(5) 0.019(5)
C15A 0.194(9) 0.074(5) 0.053(4) -0.001(3) 0.062(5) 0.019(5)

loop_
_atom_type_symbol
_atom_type_description
_atom_type_scat_dispersion_real
_atom_type_scat_dispersion_imag
_atom_type_scat_source
C C 0.0033 0.0016 'International Tables Vol C Tables 4.2.6.8 and 6.1.1.4'
H H 0.0000 0.0000 'International Tables Vol C Tables 4.2.6.8 and 6.1.1.4'
O O 0.0106 0.0060 'International Tables Vol C Tables 4.2.6.8 and 6.1.1.4'
P P 0.1023 0.0942 'International Tables Vol C Tables 4.2.6.8 and 6.1.1.4'

loop_
_geom_angle_atom_site_label_1
_geom_angle_atom_site_label_2
_geom_angle_atom_site_label_3
_geom_angle
O1A P1A C5A 122.0(2)
O1A P1A C2A 118.7(2)
C5A P1A C2A 94.2(3)
O1A P1A C6A 111.4(2)
C5A P1A C6A 101.1(2)
C2A P1A C6A 106.8(3)
C6A O6A C7A 114.2(4)
C4A C5A C35A 129.3(5)
C4A C5A P1A 108.7(4)
C35A C5A P1A 120.9(4)
C31A C30A C29A 121.2(6)
C31A C30A H30A 119.4
C29A C30A H30A 119.4
C3A C2A C17A 132.3(5)
C3A C2A P1A 107.1(4)
C17A C2A P1A 119.6(4)
C33A C32A C31A 120.8(6)
C33A C32A H32A 119.6
C31A C32A H32A 119.6
C34A C29A C30A 117.8(5)
C34A C29A C4A 122.0(5)
C30A C29A C4A 119.8(5)
C36A C35A C40A 116.9(5)
C36A C35A C5A 126.0(5)
C40A C35A C5A 117.0(5)
C10A C9A C8A 111.8(6)
C10A C9A C13A 113.9(7)
C8A C9A C13A 106.7(6)
C10A C9A H9A 108.1
C8A C9A H9A 108.1
C13A C9A H9A 108.1
C40A C39A C38A 119.9(6)
C40A C39A H39A 120.1
C38A C39A H39A 120.1
C2A C3A C23A 121.7(5)
C2A C3A C4A 115.4(5)
C23A C3A C4A 123.0(5)
C5A C4A C29A 126.1(5)
C5A C4A C3A 113.8(5)
C29A C4A C3A 120.0(5)
O6A C6A P1A 109.0(3)
O6A C6A H6AA 109.9
P1A C6A H6AA 109.9
O6A C6A H6AB 109.9
P1A C6A H6AB 109.9
H6AA C6A H6AB 108.3
C9A C10A C11A 111.9(6)
C9A C10A H10A 109.2
C11A C10A H10A 109.2
C9A C10A H10B 109.2
C11A C10A H10B 109.2
H10A C10A H10B 107.9
C25A C24A C23A 114.9(7)
C25A C24A H24A 122.6
C23A C24A H24A 122.6
C7A C12A C11A 113.5(7)
C7A C12A C14A 117.2(6)
C11A C12A C14A 108.3(6)
C7A C12A H12A 105.6
C11A C12A H12A 105.6
C14A C12A H12A 105.6
C18A C17A C22A 118.5(6)
C18A C17A C2A 122.8(6)
C22A C17A C2A 118.4(6)
C12A C7A O6A 110.9(5)
C12A C7A C8A 110.0(5)
O6A C7A C8A 109.5(5)
C12A C7A H7A 108.8
O6A C7A H7A 108.8
C8A C7A H7A 108.8
C28A C23A C24A 121.9(6)
C28A C23A C3A 119.1(6)
C24A C23A C3A 118.9(5)
C30A C31A C32A 117.9(6)
C30A C31A H31A 121.1
C32A C31A H31A 121.1
C39A C40A C35A 120.5(6)
C39A C40A H40A 119.7
C35A C40A H40A 119.7
C21A C22A C17A 117.1(8)
C21A C22A H22A 121.4
C17A C22A H22A 121.4
C23A C28A C27A 117.7(7)
C23A C28A H28A 121.2
C27A C28A H28A 121.2
C32A C33A C34A 118.8(6)
C32A C33A H33A 120.6
C34A C33A H33A 120.6
C9A C13A H13A 109.5
C9A C13A H13B 109.5
H13A C13A H13B 109.5
C9A C13A H13C 109.5
H13A C13A H13C 109.5
H13B C13A H13C 109.5
C12A C11A C10A 110.9(5)
C12A C11A H11A 109.5
C10A C11A H11A 109.5
C12A C11A H11B 109.5
C10A C11A H11B 109.5
H11A C11A H11B 108.1
C17A C18A C19A 121.0(8)
C17A C18A H18A 119.5
C19A C18A H18A 119.5
C20A C21A C22A 126.1(9)
C20A C21A H21A 117.0
C22A C21A H21A 117.0
C37A C36A C35A 120.0(6)
C37A C36A H36A 120.0
C35A C36A H36A 120.0
C24A C25A C26A 124.2(7)
C24A C25A H25A 117.9
C26A C25A H25A 117.9
C9A C8A C7A 110.9(6)
C9A C8A H8AA 109.4
C7A C8A H8AA 109.4
C9A C8A H8AB 109.4
C7A C8A H8AB 109.4
H8AA C8A H8AB 108.0
C29A C34A C33A 121.8(6)
C29A C34A H34A 119.1
C33A C34A H34A 119.1
C21A C20A C19A 118.4(8)
C21A C20A H20A 120.8
C19A C20A H20A 120.8
C37A C38A C39A 120.3(6)
C37A C38A H38A 119.9
C39A C38A H38A 119.9
C18A C19A C20A 118.9(8)
C18A C19A H19A 120.6
C20A C19A H19A 120.6
C38A C37A C36A 120.5(6)
C38A C37A H37A 119.8
C36A C37A H37A 119.8
C27A C26A C25A 120.1(7)
C27A C26A H26A 120.0
C25A C26A H26A 120.0
C26A C27A C28A 121.2(7)
C26A C27A H27A 119.4
C28A C27A H27A 119.4
C16A C14A C15A 108.6(8)
C16A C14A C12A 121.6(9)
C15A C14A C12A 115.4(9)
C16A C14A H14A 102.8
C15A C14A H14A 102.8
C12A C14A H14A 102.8
C14A C16A H16A 109.5
C14A C16A H16B 109.5
H16A C16A H16B 109.5
C14A C16A H16C 109.5
H16A C16A H16C 109.5
H16B C16A H16C 109.5
C14A C15A H15A 109.5
C14A C15A H15B 109.5
H15A C15A H15B 109.5
C14A C15A H15C 109.5
H15A C15A H15C 109.5
H15B C15A H15C 109.5

loop_
_geom_bond_atom_site_label_1
_geom_bond_atom_site_label_2
_geom_bond_distance
P1A O1A 1.485(4)
P1A C5A 1.786(6)
P1A C2A 1.831(6)
P1A C6A 1.855(6)
O6A C6A 1.426(7)
O6A C7A 1.442(7)
C5A C4A 1.363(8)
C5A C35A 1.462(8)
C30A C31A 1.375(8)
C30A C29A 1.392(8)
C30A H30A 0.9300
C2A C3A 1.356(8)
C2A C17A 1.450(8)
C32A C33A 1.322(10)
C32A C31A 1.397(9)
C32A H32A 0.9300
C29A C34A 1.338(8)
C29A C4A 1.481(8)
C35A C36A 1.412(8)
C35A C40A 1.411(9)
C9A C10A 1.386(10)
C9A C8A 1.495(10)
C9A C13A 1.518(10)
C9A H9A 0.9800
C39A C40A 1.368(9)
C39A C38A 1.382(9)
C39A H39A 0.9300
C3A C23A 1.488(8)
C3A C4A 1.516(8)
C6A H6AA 0.9700
C6A H6AB 0.9700
C10A C11A 1.553(11)
C10A H10A 0.9700
C10A H10B 0.9700
C24A C25A 1.354(9)
C24A C23A 1.459(9)
C24A H24A 0.9300
C12A C7A 1.409(9)
C12A C11A 1.518(11)
C12A C14A 1.519(10)
C12A H12A 0.9800
C17A C18A 1.372(10)
C17A C22A 1.428(10)
C7A C8A 1.577(10)
C7A H7A 0.9800
C23A C28A 1.337(9)
C31A H31A 0.9300
C40A H40A 0.9300
C22A C21A 1.363(10)
C22A H22A 0.9300
C28A C27A 1.483(10)
C28A H28A 0.9300
C33A C34A 1.395(9)
C33A H33A 0.9300
C13A H13A 0.9600
C13A H13B 0.9600
C13A H13C 0.9600
C11A H11A 0.9700
C11A H11B 0.9700
C18A C19A 1.382(10)
C18A H18A 0.9300
C21A C20A 1.279(13)
C21A H21A 0.9300
C36A C37A 1.360(9)
C36A H36A 0.9300
C25A C26A 1.403(11)
C25A H25A 0.9300
C8A H8AA 0.9700
C8A H8AB 0.9700
C34A H34A 0.9300
C20A C19A 1.428(14)
C20A H20A 0.9300
C38A C37A 1.349(9)
C38A H38A 0.9300
C19A H19A 0.9300
C37A H37A 0.9300
C26A C27A 1.266(13)
C26A H26A 0.9300
C27A H27A 0.9300
C14A C16A 1.384(14)
C14A C15A 1.463(13)
C14A H14A 0.9800
C16A H16A 0.9600
C16A H16B 0.9600
C16A H16C 0.9600
C15A H15A 0.9600
C15A H15B 0.9600
C15A H15C 0.9600
